data_4085314
loop_
_publ_author_name
'Melikyan, Gagik G.'
'Hughes, Rhoda'
'Rivas, Bianca'
'Duncan, Kellyanne'
'Sahakyan, Nare'

_publ_section_title
;
 Assembling Contiguous Quaternary Carbon Atoms: Regio- and Stereoselective
 Rearrangements in Cobalt-Directed Radical Reactions of 1,4-Enynes
;
_journal_issue 1
_journal_name_full Organometallics
_journal_page_first 242
_journal_paper_doi 10.1021/om501096x
_journal_volume 34
_journal_year 2015
_chemical_formula_sum 'C32 H34 Co4 O12 Si2'
_chemical_formula_weight 902.49
_chemical_name_systematic
; 
 ? 
;
_space_group_IT_number 2
_symmetry_cell_setting triclinic
_symmetry_space_group_name_Hall '-P 1'
_symmetry_space_group_name_H-M 'P -1'
_atom_sites_solution_hydrogens geom
_atom_sites_solution_primary direct
_atom_sites_solution_secondary difmap
_audit_creation_method SHELXL-97
_cell_angle_alpha 88.433(11)
_cell_angle_beta 86.353(10)
_cell_angle_gamma 77.394(10)
_cell_formula_units_Z 1
_cell_length_a 8.0780(9)
_cell_length_b 8.1647(11)
_cell_length_c 15.667(2)
_cell_measurement_reflns_used 753
_cell_measurement_temperature 173(2)
_cell_measurement_theta_max 53.36
_cell_measurement_theta_min 5.55
_cell_volume 1006.3(2)
_computing_cell_refinement 'Bruker SMART'
_computing_data_collection 'Bruker SMART'
_computing_data_reduction 'Bruker SAINT'
_computing_molecular_graphics 'Bruker SHELXTL'
_computing_publication_material 'Bruker SHELXTL'
_computing_structure_refinement 'SHELXL-97 (Sheldrick, 1997)'
_computing_structure_solution 'SHELXS-97 (Sheldrick, 1990)'
_diffrn_ambient_temperature 173(2)
_diffrn_measured_fraction_theta_full 0.886
_diffrn_measured_fraction_theta_max 0.886
_diffrn_measurement_device_type 'CCD area detector'
_diffrn_measurement_method 'phi and omega scans'
_diffrn_radiation_monochromator graphite
_diffrn_radiation_source 'fine-focus sealed tube'
_diffrn_radiation_type CuK\a
_diffrn_radiation_wavelength 1.54178
_diffrn_reflns_av_R_equivalents 0.1113
_diffrn_reflns_av_sigmaI/netI 0.1734
_diffrn_reflns_limit_h_max 9
_diffrn_reflns_limit_h_min -9
_diffrn_reflns_limit_k_max 9
_diffrn_reflns_limit_k_min -9
_diffrn_reflns_limit_l_max 17
_diffrn_reflns_limit_l_min -15
_diffrn_reflns_number 7970
_diffrn_reflns_theta_full 67.39
_diffrn_reflns_theta_max 67.39
_diffrn_reflns_theta_min 5.55
_exptl_absorpt_coefficient_mu 13.723
_exptl_absorpt_correction_T_max 0.4931
_exptl_absorpt_correction_T_min 0.1191
_exptl_absorpt_correction_type multi-scan
_exptl_absorpt_process_details sadabs
_exptl_crystal_colour orange
_exptl_crystal_density_diffrn 1.489
_exptl_crystal_density_method 'not measured'
_exptl_crystal_description rod
_exptl_crystal_F_000 458
_exptl_crystal_size_max 0.27
_exptl_crystal_size_mid 0.09
_exptl_crystal_size_min 0.06
_refine_diff_density_max 0.672
_refine_diff_density_min -0.762
_refine_diff_density_rms 0.115
_refine_ls_extinction_method none
_refine_ls_goodness_of_fit_ref 1.044
_refine_ls_hydrogen_treatment constr
_refine_ls_matrix_type full
_refine_ls_number_parameters 226
_refine_ls_number_reflns 3214
_refine_ls_number_restraints 0
_refine_ls_restrained_S_all 1.044
_refine_ls_R_factor_all 0.1379
_refine_ls_R_factor_gt 0.0882
_refine_ls_shift/su_max 0.000
_refine_ls_shift/su_mean 0.000
_refine_ls_structure_factor_coef Fsqd
_refine_ls_weighting_details 'calc w=1/[\s^2^(Fo^2^)+(0.1084P)^2^+0.6188P] where P=(Fo^2^+2Fc^2^)/3'
_refine_ls_weighting_scheme calc
_refine_ls_wR_factor_gt 0.2236
_refine_ls_wR_factor_ref 0.2563
_reflns_number_gt 1959
_reflns_number_total 3214
_reflns_threshold_expression >2sigma(I)
_cod_data_source_file om501096x_si_002.cif
_cod_data_source_block br_81s
_cod_original_cell_volume 1006.2(2)
_cod_original_sg_symbol_H-M P-1
_cod_database_code 4085314

loop_
_symmetry_equiv_pos_as_xyz
'x, y, z'
'-x, -y, -z'

loop_
_atom_site_label
_atom_site_type_symbol
_atom_site_fract_x
_atom_site_fract_y
_atom_site_fract_z
_atom_site_U_iso_or_equiv
_atom_site_adp_type
_atom_site_occupancy
_atom_site_symmetry_multiplicity
_atom_site_calc_flag
_atom_site_refinement_flags
C1 C 0.7825(10) 0.2317(12) 0.7676(5) 0.045(2) Uani 1 1 d .
C2 C 0.6697(10) 0.3740(12) 0.7533(5) 0.045(2) Uani 1 1 d .
C3 C 0.5791(10) 0.4801(12) 0.6859(6) 0.048(2) Uani 1 1 d .
H3A H 0.4887 0.5714 0.7020 0.057 Uiso 1 1 calc R
C4 C 0.6204(10) 0.4516(11) 0.6029(5) 0.046(2) Uani 1 1 d .
H4A H 0.7073 0.3556 0.5892 0.055 Uiso 1 1 calc R
C5 C 0.5428(11) 0.5569(12) 0.5283(6) 0.048(2) Uani 1 1 d .
C6 C 0.6889(13) 0.6129(17) 0.4764(6) 0.073(3) Uani 1 1 d .
H6A H 0.6439 0.6825 0.4276 0.109 Uiso 1 1 calc R
H6B H 0.7720 0.5139 0.4556 0.109 Uiso 1 1 calc R
H6C H 0.7440 0.6781 0.5129 0.109 Uiso 1 1 calc R
C7 C 0.4117(13) 0.7126(12) 0.5599(6) 0.066(3) Uani 1 1 d .
H7A H 0.3634 0.7784 0.5107 0.100 Uiso 1 1 calc R
H7B H 0.4673 0.7815 0.5940 0.100 Uiso 1 1 calc R
H7C H 0.3208 0.6773 0.5952 0.100 Uiso 1 1 calc R
C8 C 0.7891(14) -0.0815(13) 0.6687(7) 0.070(3) Uani 1 1 d .
H8A H 0.7304 -0.0128 0.6229 0.105 Uiso 1 1 calc R
H8B H 0.7051 -0.1122 0.7105 0.105 Uiso 1 1 calc R
H8C H 0.8621 -0.1835 0.6445 0.105 Uiso 1 1 calc R
C9 C 1.0370(11) -0.0866(12) 0.8111(6) 0.058(3) Uani 1 1 d .
H9A H 1.1112 -0.1887 0.7875 0.087 Uiso 1 1 calc R
H9B H 0.9545 -0.1174 0.8537 0.087 Uiso 1 1 calc R
H9C H 1.1057 -0.0199 0.8383 0.087 Uiso 1 1 calc R
C10 C 1.0695(12) 0.1019(14) 0.6404(6) 0.063(3) Uani 1 1 d .
H10A H 1.0052 0.1682 0.5955 0.095 Uiso 1 1 calc R
H10B H 1.1434 0.0011 0.6153 0.095 Uiso 1 1 calc R
H10C H 1.1390 0.1692 0.6665 0.095 Uiso 1 1 calc R
C11 C 0.9831(12) 0.4786(12) 0.7672(6) 0.055(2) Uani 1 1 d .
C12 C 0.9561(11) 0.3252(13) 0.9238(6) 0.053(2) Uani 1 1 d .
C13 C 0.7127(11) 0.6220(13) 0.8757(6) 0.051(2) Uani 1 1 d .
C14 C 0.6613(11) 0.1383(12) 0.9498(6) 0.050(2) Uani 1 1 d .
C15 C 0.4663(12) 0.1392(14) 0.8137(7) 0.060(3) Uani 1 1 d .
C16 C 0.4208(11) 0.4365(14) 0.8955(6) 0.055(3) Uani 1 1 d .
Co1 Co 0.82460(15) 0.41920(18) 0.83581(8) 0.0431(5) Uani 1 1 d .
Co2 Co 0.58978(15) 0.26852(18) 0.85599(9) 0.0450(5) Uani 1 1 d .
O1 O 1.0897(10) 0.5131(10) 0.7202(5) 0.079(2) Uani 1 1 d .
O2 O 1.0381(8) 0.2706(10) 0.9766(5) 0.070(2) Uani 1 1 d .
O3 O 0.6395(8) 0.7486(9) 0.8971(5) 0.069(2) Uani 1 1 d .
O4 O 0.7087(8) 0.0616(9) 1.0066(4) 0.063(2) Uani 1 1 d .
O5 O 0.3944(11) 0.0545(14) 0.7806(6) 0.104(3) Uani 1 1 d .
O6 O 0.3103(8) 0.5471(10) 0.9162(5) 0.077(2) Uani 1 1 d .
Si1 Si 0.9212(3) 0.0401(3) 0.72251(16) 0.0463(7) Uani 1 1 d .

loop_
_atom_site_aniso_label
_atom_site_aniso_U_11
_atom_site_aniso_U_22
_atom_site_aniso_U_33
_atom_site_aniso_U_23
_atom_site_aniso_U_13
_atom_site_aniso_U_12
C1 0.040(4) 0.053(6) 0.042(5) 0.000(4) 0.002(4) -0.009(4)
C2 0.037(4) 0.053(6) 0.041(5) -0.004(4) -0.004(3) -0.001(4)
C3 0.033(4) 0.059(6) 0.050(6) -0.006(5) -0.004(4) -0.007(4)
C4 0.038(4) 0.045(5) 0.052(6) -0.007(4) -0.005(4) -0.002(4)
C5 0.044(5) 0.053(6) 0.047(6) 0.000(4) -0.006(4) -0.007(4)
C6 0.065(7) 0.107(10) 0.052(7) 0.005(6) -0.009(5) -0.030(7)
C7 0.078(7) 0.055(7) 0.057(7) -0.002(5) -0.021(5) 0.010(5)
C8 0.077(7) 0.053(7) 0.083(8) -0.011(6) -0.030(6) -0.012(5)
C9 0.046(5) 0.049(6) 0.078(7) 0.000(5) -0.008(5) -0.008(4)
C10 0.049(5) 0.071(7) 0.065(7) -0.017(5) 0.016(4) -0.008(5)
C11 0.050(5) 0.046(6) 0.066(7) -0.013(5) 0.009(5) -0.007(4)
C12 0.038(5) 0.060(6) 0.057(6) -0.002(5) -0.008(4) -0.001(4)
C13 0.050(5) 0.057(7) 0.048(6) 0.006(5) -0.005(4) -0.013(5)
C14 0.041(5) 0.047(6) 0.060(6) 0.012(5) -0.003(4) -0.009(4)
C15 0.050(6) 0.062(7) 0.071(8) 0.006(6) -0.007(5) -0.019(5)
C16 0.039(5) 0.063(7) 0.064(7) 0.011(5) -0.007(4) -0.014(5)
Co1 0.0336(7) 0.0459(9) 0.0482(9) -0.0028(7) -0.0019(6) -0.0050(6)
Co2 0.0320(7) 0.0528(10) 0.0492(9) 0.0028(7) -0.0021(6) -0.0074(6)
O1 0.086(5) 0.070(5) 0.086(6) -0.016(4) 0.026(4) -0.036(4)
O2 0.056(4) 0.076(5) 0.076(5) 0.004(4) -0.026(4) -0.001(4)
O3 0.058(4) 0.052(5) 0.092(6) -0.014(4) 0.007(4) -0.002(3)
O4 0.063(4) 0.065(5) 0.056(4) 0.010(4) -0.007(3) 0.001(4)
O5 0.089(6) 0.137(9) 0.109(8) -0.025(6) -0.002(5) -0.073(7)
O6 0.046(4) 0.086(6) 0.085(5) -0.005(4) 0.010(3) 0.014(4)
Si1 0.0383(12) 0.0454(15) 0.0524(16) -0.0032(12) -0.0030(10) -0.0022(10)

loop_
_atom_type_symbol
_atom_type_description
_atom_type_scat_dispersion_real
_atom_type_scat_dispersion_imag
_atom_type_scat_source
C C 0.0181 0.0091 'International Tables Vol C Tables 4.2.6.8 and 6.1.1.4'
H H 0.0000 0.0000 'International Tables Vol C Tables 4.2.6.8 and 6.1.1.4'
O O 0.0492 0.0322 'International Tables Vol C Tables 4.2.6.8 and 6.1.1.4'
Si Si 0.2541 0.3302 'International Tables Vol C Tables 4.2.6.8 and 6.1.1.4'
Co Co -2.3653 3.6143 'International Tables Vol C Tables 4.2.6.8 and 6.1.1.4'

loop_
_geom_angle_atom_site_label_1
_geom_angle_atom_site_label_2
_geom_angle_atom_site_label_3
_geom_angle
_geom_angle_site_symmetry_3
C2 C1 Si1 147.4(7) .
C2 C1 Co1 68.6(6) .
Si1 C1 Co1 133.5(5) .
C2 C1 Co2 68.3(5) .
Si1 C1 Co2 132.5(5) .
Co1 C1 Co2 76.9(3) .
C1 C2 C3 143.7(9) .
C1 C2 Co2 72.2(5) .
C3 C2 Co2 132.2(6) .
C1 C2 Co1 71.8(6) .
C3 C2 Co1 131.6(7) .
Co2 C2 Co1 78.9(3) .
C4 C3 C2 121.9(8) .
C4 C3 H3A 119.0 .
C2 C3 H3A 119.0 .
C3 C4 C5 126.6(8) .
C3 C4 H4A 116.7 .
C5 C4 H4A 116.7 .
C4 C5 C6 106.8(7) .
C4 C5 C7 111.0(8) .
C6 C5 C7 109.3(9) .
C4 C5 C5 108.4(9) 2_666
C6 C5 C5 110.3(10) 2_666
C7 C5 C5 110.8(9) 2_666
C5 C6 H6A 109.5 .
C5 C6 H6B 109.5 .
H6A C6 H6B 109.5 .
C5 C6 H6C 109.5 .
H6A C6 H6C 109.5 .
H6B C6 H6C 109.5 .
C5 C7 H7A 109.5 .
C5 C7 H7B 109.5 .
H7A C7 H7B 109.5 .
C5 C7 H7C 109.5 .
H7A C7 H7C 109.5 .
H7B C7 H7C 109.5 .
Si1 C8 H8A 109.5 .
Si1 C8 H8B 109.5 .
H8A C8 H8B 109.5 .
Si1 C8 H8C 109.5 .
H8A C8 H8C 109.5 .
H8B C8 H8C 109.5 .
Si1 C9 H9A 109.5 .
Si1 C9 H9B 109.5 .
H9A C9 H9B 109.5 .
Si1 C9 H9C 109.5 .
H9A C9 H9C 109.5 .
H9B C9 H9C 109.5 .
Si1 C10 H10A 109.5 .
Si1 C10 H10B 109.5 .
H10A C10 H10B 109.5 .
Si1 C10 H10C 109.5 .
H10A C10 H10C 109.5 .
H10B C10 H10C 109.5 .
O1 C11 Co1 177.8(10) .
O2 C12 Co1 178.5(9) .
O3 C13 Co1 176.8(9) .
O4 C14 Co2 177.9(9) .
O5 C15 Co2 174.6(10) .
O6 C16 Co2 176.2(9) .
C11 Co1 C13 100.6(4) .
C11 Co1 C12 99.2(4) .
C13 Co1 C12 104.3(4) .
C11 Co1 C2 100.9(4) .
C13 Co1 C2 101.5(4) .
C12 Co1 C2 143.5(4) .
C11 Co1 C1 98.6(4) .
C13 Co1 C1 139.5(4) .
C12 Co1 C1 107.4(4) .
C2 Co1 C1 39.5(3) .
C11 Co1 Co2 148.4(4) .
C13 Co1 Co2 98.6(3) .
C12 Co1 Co2 100.1(3) .
C2 Co1 Co2 50.4(3) .
C1 Co1 Co2 51.6(2) .
C15 Co2 C16 99.1(5) .
C15 Co2 C14 98.3(5) .
C16 Co2 C14 106.0(4) .
C15 Co2 C2 102.0(4) .
C16 Co2 C2 100.5(4) .
C14 Co2 C2 143.3(4) .
C15 Co2 C1 98.9(4) .
C16 Co2 C1 139.0(4) .
C14 Co2 C1 107.4(4) .
C2 Co2 C1 39.6(3) .
C15 Co2 Co1 149.1(3) .
C16 Co2 Co1 100.1(3) .
C14 Co2 Co1 99.3(3) .
C2 Co2 Co1 50.6(3) .
C1 Co2 Co1 51.5(3) .
C10 Si1 C1 108.5(5) .
C10 Si1 C8 107.5(5) .
C1 Si1 C8 109.0(4) .
C10 Si1 C9 111.6(4) .
C1 Si1 C9 109.1(4) .
C8 Si1 C9 111.1(5) .

loop_
_geom_bond_atom_site_label_1
_geom_bond_atom_site_label_2
_geom_bond_distance
_geom_bond_site_symmetry_2
C1 C2 1.334(11) .
C1 Si1 1.843(9) .
C1 Co1 1.991(10) .
C1 Co2 1.994(8) .
C2 C3 1.473(11) .
C2 Co2 1.945(8) .
C2 Co1 1.951(9) .
C3 C4 1.336(11) .
C3 H3A 0.9500 .
C4 C5 1.517(11) .
C4 H4A 0.9500 .
C5 C6 1.535(14) .
C5 C7 1.537(12) .
C5 C5 1.592(19) 2_666
C6 H6A 0.9800 .
C6 H6B 0.9800 .
C6 H6C 0.9800 .
C7 H7A 0.9800 .
C7 H7B 0.9800 .
C7 H7C 0.9800 .
C8 Si1 1.859(10) .
C8 H8A 0.9800 .
C8 H8B 0.9800 .
C8 H8C 0.9800 .
C9 Si1 1.881(9) .
C9 H9A 0.9800 .
C9 H9B 0.9800 .
C9 H9C 0.9800 .
C10 Si1 1.837(9) .
C10 H10A 0.9800 .
C10 H10B 0.9800 .
C10 H10C 0.9800 .
C11 O1 1.173(11) .
C11 Co1 1.760(10) .
C12 O2 1.115(10) .
C12 Co1 1.841(10) .
C13 O3 1.121(12) .
C13 Co1 1.811(11) .
C14 O4 1.112(10) .
C14 Co2 1.839(9) .
C15 O5 1.148(13) .
C15 Co2 1.770(12) .
C16 O6 1.160(11) .
C16 Co2 1.802(10) .
Co1 Co2 2.476(2) .

loop_
_geom_torsion_atom_site_label_1
_geom_torsion_atom_site_label_2
_geom_torsion_atom_site_label_3
_geom_torsion_atom_site_label_4
_geom_torsion
_geom_torsion_site_symmetry_4
Si1 C1 C2 C3 -2(2) .
Co1 C1 C2 C3 137.2(14) .
Co2 C1 C2 C3 -139.0(15) .
Si1 C1 C2 Co2 136.7(13) .
Co1 C1 C2 Co2 -83.9(2) .
Si1 C1 C2 Co1 -139.4(13) .
Co2 C1 C2 Co1 83.9(3) .
C1 C2 C3 C4 -10.2(19) .
Co2 C2 C3 C4 -132.7(9) .
Co1 C2 C3 C4 110.1(10) .
C2 C3 C4 C5 -176.6(9) .
C3 C4 C5 C6 122.2(11) .
C3 C4 C5 C7 3.1(13) .
C3 C4 C5 C5 -118.9(11) 2_666
O1 C11 Co1 C13 -164(24) .
O1 C11 Co1 C12 90(24) .
O1 C11 Co1 C2 -60(24) .
O1 C11 Co1 C1 -19(24) .
O1 C11 Co1 Co2 -37(25) .
O3 C13 Co1 C11 82(16) .
O3 C13 Co1 C12 -176(16) .
O3 C13 Co1 C2 -22(16) .
O3 C13 Co1 C1 -35(17) .
O3 C13 Co1 Co2 -73(16) .
O2 C12 Co1 C11 28(34) .
O2 C12 Co1 C13 -75(34) .
O2 C12 Co1 C2 151(34) .
O2 C12 Co1 C1 130(34) .
O2 C12 Co1 Co2 -177(100) .
C1 C2 Co1 C11 90.3(6) .
C3 C2 Co1 C11 -57.2(8) .
Co2 C2 Co1 C11 165.0(4) .
C1 C2 Co1 C13 -166.3(5) .
C3 C2 Co1 C13 46.2(8) .
Co2 C2 Co1 C13 -91.6(4) .
C1 C2 Co1 C12 -31.9(8) .
C3 C2 Co1 C12 -179.4(7) .
Co2 C2 Co1 C12 42.8(7) .
C3 C2 Co1 C1 -147.5(10) .
Co2 C2 Co1 C1 74.7(5) .
C1 C2 Co1 Co2 -74.7(5) .
C3 C2 Co1 Co2 137.8(9) .
C2 C1 Co1 C11 -96.8(6) .
Si1 C1 Co1 C11 54.4(7) .
Co2 C1 Co1 C11 -168.3(3) .
C2 C1 Co1 C13 20.9(8) .
Si1 C1 Co1 C13 172.1(5) .
Co2 C1 Co1 C13 -50.6(6) .
C2 C1 Co1 C12 160.7(5) .
Si1 C1 Co1 C12 -48.1(7) .
Co2 C1 Co1 C12 89.2(4) .
Si1 C1 Co1 C2 151.2(9) .
Co2 C1 Co1 C2 -71.5(5) .
C2 C1 Co1 Co2 71.5(5) .
Si1 C1 Co1 Co2 -137.3(7) .
O5 C15 Co2 C16 132(11) .
O5 C15 Co2 C14 -121(11) .
O5 C15 Co2 C2 29(11) .
O5 C15 Co2 C1 -11(11) .
O5 C15 Co2 Co1 4(12) .
O6 C16 Co2 C15 -69(14) .
O6 C16 Co2 C14 -171(14) .
O6 C16 Co2 C2 35(14) .
O6 C16 Co2 C1 46(14) .
O6 C16 Co2 Co1 86(14) .
O4 C14 Co2 C15 154(25) .
O4 C14 Co2 C16 -104(25) .
O4 C14 Co2 C2 31(25) .
O4 C14 Co2 C1 52(25) .
O4 C14 Co2 Co1 -1(25) .
C1 C2 Co2 C15 -89.4(6) .
C3 C2 Co2 C15 59.0(10) .
Co1 C2 Co2 C15 -163.7(4) .
C1 C2 Co2 C16 168.8(6) .
C3 C2 Co2 C16 -42.8(10) .
Co1 C2 Co2 C16 94.5(4) .
C1 C2 Co2 C14 32.9(10) .
C3 C2 Co2 C14 -178.7(9) .
Co1 C2 Co2 C14 -41.4(8) .
C3 C2 Co2 C1 148.4(13) .
Co1 C2 Co2 C1 -74.3(5) .
C1 C2 Co2 Co1 74.3(5) .
C3 C2 Co2 Co1 -137.3(11) .
C2 C1 Co2 C15 98.2(6) .
Si1 C1 Co2 C15 -51.7(7) .
Co1 C1 Co2 C15 170.2(4) .
C2 C1 Co2 C16 -16.9(9) .
Si1 C1 Co2 C16 -166.9(6) .
Co1 C1 Co2 C16 55.0(7) .
C2 C1 Co2 C14 -160.1(6) .
Si1 C1 Co2 C14 49.9(7) .
Co1 C1 Co2 C14 -88.2(4) .
Si1 C1 Co2 C2 -149.9(10) .
Co1 C1 Co2 C2 72.0(6) .
C2 C1 Co2 Co1 -72.0(6) .
Si1 C1 Co2 Co1 138.1(7) .
C11 Co1 Co2 C15 3.4(9) .
C13 Co1 Co2 C15 130.3(7) .
C12 Co1 Co2 C15 -123.4(7) .
C2 Co1 Co2 C15 32.4(7) .
C1 Co1 Co2 C15 -19.2(7) .
C11 Co1 Co2 C16 -124.3(7) .
C13 Co1 Co2 C16 2.6(4) .
C12 Co1 Co2 C16 108.8(4) .
C2 Co1 Co2 C16 -95.4(5) .
C1 Co1 Co2 C16 -146.9(4) .
C11 Co1 Co2 C14 127.4(7) .
C13 Co1 Co2 C14 -105.7(4) .
C12 Co1 Co2 C14 0.6(4) .
C2 Co1 Co2 C14 156.4(5) .
C1 Co1 Co2 C14 104.8(4) .
C11 Co1 Co2 C2 -29.0(7) .
C13 Co1 Co2 C2 97.9(4) .
C12 Co1 Co2 C2 -155.8(4) .
C1 Co1 Co2 C2 -51.6(4) .
C11 Co1 Co2 C1 22.6(6) .
C13 Co1 Co2 C1 149.5(4) .
C12 Co1 Co2 C1 -104.2(4) .
C2 Co1 Co2 C1 51.6(4) .
C2 C1 Si1 C10 58.3(15) .
Co1 C1 Si1 C10 -65.2(7) .
Co2 C1 Si1 C10 178.4(6) .
C2 C1 Si1 C8 -58.5(15) .
Co1 C1 Si1 C8 178.0(6) .
Co2 C1 Si1 C8 61.7(8) .
C2 C1 Si1 C9 -180.0(13) .
Co1 C1 Si1 C9 56.5(7) .
Co2 C1 Si1 C9 -59.8(7) .
